data_7063287
loop_
_publ_author_name
'Li, Zhuo-Cheng'
'Cui, Hao'
'Xu, Su-Hang'
'Zhang, Zi-Hang'
'Liang, Zuo-Qin'
'Ye, Chang-Qing'
'Wang, Xiao-Mei'

_publ_section_title
;
 Effect of cis/trans isomerization on the photochromic performances of
 triphenylethylene
;
_journal_issue 28
_journal_name_full 'New Journal of Chemistry'
_journal_page_first 12834
_journal_page_last 12840
_journal_paper_doi 10.1039/D4NJ02060J
_journal_volume 48
_journal_year 2024
_chemical_formula_moiety '2(C20 H15 Br)'
_chemical_formula_sum 'C40 H30 Br2'
_chemical_formula_weight 670.46
_space_group_crystal_system triclinic
_space_group_IT_number 2
_space_group_name_Hall '-P 1'
_space_group_name_H-M_alt 'P -1'
_atom_sites_solution_hydrogens geom
_audit_creation_date 2022-11-11
_audit_creation_method
;
Olex2 1.2
(compiled 2014.09.19 svn.r3010 for OlexSys, GUI svn.r4874)
;
_audit_update_record
;
2023-07-30 deposited with the CCDC.	2024-06-18 downloaded from the CCDC.
;
_cell_angle_alpha 72.298(5)
_cell_angle_beta 72.889(4)
_cell_angle_gamma 70.044(3)
_cell_formula_units_Z 2
_cell_length_a 9.380(2)
_cell_length_b 12.428(4)
_cell_length_c 15.481(4)
_cell_measurement_reflns_used 2410
_cell_measurement_temperature 296(2)
_cell_measurement_theta_max 22.64
_cell_measurement_theta_min 2.36
_cell_volume 1579.0(7)
_computing_molecular_graphics 'Olex2 (Dolomanov et al., 2009)'
_computing_publication_material 'Olex2 (Dolomanov et al., 2009)'
_computing_structure_refinement 'SHELXL-2016/6 (Sheldrick, 2016)'
_computing_structure_solution 'SHELXT 2014/5 (Sheldrick, 2014)'
_diffrn_ambient_temperature 296(2)
_diffrn_measured_fraction_theta_full 0.997
_diffrn_measured_fraction_theta_max 0.981
_diffrn_measurement_device_type 'Bruker APEX-II CCD'
_diffrn_measurement_method '\f and \w scans'
_diffrn_radiation_type MoK\a
_diffrn_radiation_wavelength 0.71073
_diffrn_reflns_av_R_equivalents 0.0537
_diffrn_reflns_av_unetI/netI 0.1103
_diffrn_reflns_Laue_measured_fraction_full 0.997
_diffrn_reflns_Laue_measured_fraction_max 0.981
_diffrn_reflns_limit_h_max 12
_diffrn_reflns_limit_h_min -12
_diffrn_reflns_limit_k_max 16
_diffrn_reflns_limit_k_min -16
_diffrn_reflns_limit_l_max 20
_diffrn_reflns_limit_l_min -20
_diffrn_reflns_number 14415
_diffrn_reflns_point_group_measured_fraction_full 0.997
_diffrn_reflns_point_group_measured_fraction_max 0.981
_diffrn_reflns_theta_full 25.242
_diffrn_reflns_theta_max 27.598
_diffrn_reflns_theta_min 2.013
_diffrn_standards_number 0
_exptl_absorpt_coefficient_mu 2.594
_exptl_absorpt_correction_type none
_exptl_crystal_colour colourless
_exptl_crystal_density_diffrn 1.410
_exptl_crystal_description block
_exptl_crystal_F_000 680
_exptl_crystal_size_max 0.18
_exptl_crystal_size_mid 0.17
_exptl_crystal_size_min 0.16
_refine_diff_density_max 0.651
_refine_diff_density_min -0.466
_refine_diff_density_rms 0.066
_refine_ls_extinction_method none
_refine_ls_goodness_of_fit_ref 1.009
_refine_ls_hydrogen_treatment constr
_refine_ls_matrix_type full
_refine_ls_number_parameters 379
_refine_ls_number_reflns 7197
_refine_ls_number_restraints 9
_refine_ls_restrained_S_all 1.009
_refine_ls_R_factor_all 0.1615
_refine_ls_R_factor_gt 0.0615
_refine_ls_shift/su_max 0.000
_refine_ls_shift/su_mean 0.000
_refine_ls_structure_factor_coef Fsqd
_refine_ls_weighting_details 'w=1/[\s^2^(Fo^2^)+(0.0700P)^2^] where P=(Fo^2^+2Fc^2^)/3'
_refine_ls_weighting_scheme calc
_refine_ls_wR_factor_gt 0.1531
_refine_ls_wR_factor_ref 0.1880
_reflns_Friedel_coverage 0.000
_reflns_number_gt 3028
_reflns_number_total 7197
_reflns_threshold_expression 'I > 2\s(I)'
_cod_data_source_file d4nj02060j2.cif
_cod_data_source_block lc1_a
_cod_depositor_comments 'Adding full bibliography for 7063285--7063288.cif.'
_cod_original_cell_volume 1579.2(8)
_cod_database_code 7063287
_shelx_space_group_comment
;
The symmetry employed for this shelxl refinement is uniquely defined
by the following loop, which should always be used as a source of
symmetry information in preference to the above space-group names.
They are only intended as comments.
;
_shelx_estimated_absorpt_t_max 0.682
_shelx_estimated_absorpt_t_min 0.652
_olex2_refinement_description
;
1. Others
 Fixed Uiso: H2(0.078) H3(0.071) H6(0.085) H8(0.089) H9(0.102) H10(0.105)
 H12(0.078) H13(0.109) H14(0.127) H15(0.112) H16(0.095) H17(0.093) H18(0.077)
 H19(0.076) H20(0.078) H22(0.085) H23(0.087) H26(0.088) H28(0.091) H29(0.115)
 H30(0.118) H31(0.087) H32(0.079) H34(0.084) H35(0.103) H36(0.109) H37(0.105)
 H38(0.09) H39(0.132) H40(0.109)
 Fixed X: H2(0.374387) H3(0.374623) H6(0.205706) H8(0.30024) H9(0.258913)
 H10(0.11962) H12(0.296466) H13(0.344176) H14(0.264864) H15(0.142409)
 H16(0.097912) H17(-0.000978) H18(0.028473) H19(-0.025612) H20(-0.025061)
 H22(0.914649) H23(0.877025) H26(0.66083) H28(0.560353) H29(0.542575)
 H30(0.629322) H31(0.494976) H32(0.525663) H34(0.794787) H35(0.821935)
 H36(0.702196) H37(0.564528) H38(0.536591) H39(0.732253) H40(0.746815)
 Fixed Y: H2(0.067636) H3(0.204595) H6(0.420419) H8(0.560933) H9(0.688625)
 H10(0.659513) H12(0.057246) H13(-0.033885) H14(0.081128) H15(0.277987)
 H16(0.360426) H17(0.515453) H18(0.389551) H19(0.165446) H20(0.031553)
 H22(0.136087) H23(0.289154) H26(0.569763) H28(0.298897) H29(0.170282)
 H30(0.185416) H31(0.461699) H32(0.308296) H34(0.536426) H35(0.703386)
 H36(0.885043) H37(0.897837) H38(0.730034) H39(0.339416) H40(0.473273)
 Fixed Z: H2(0.21) H3(0.283108) H6(0.4355) H8(0.300926) H9(0.160278)
 H10(0.077621) H12(0.512535) H13(0.661111) H14(0.771799) H15(0.731267)
 H16(0.5891) H17(0.136035) H18(0.273703) H19(0.453643) H20(0.378282)
 H22(0.15052) H23(0.216193) H26(0.297846) H28(0.345892) H29(0.482753)
 H30(0.602965) H31(0.118304) H32(0.054068) H34(0.028263) H35(-0.080274) H36(-
 0.045989) H37(0.100516) H38(0.212586) H39(0.580116) H40(0.437512)
;
_shelx_shelxl_version_number 2016/6
_olex2_submission_special_instructions 'No special instructions were received'

loop_
_space_group_symop_operation_xyz
'x, y, z'
'-x, -y, -z'

loop_
_atom_site_label
_atom_site_type_symbol
_atom_site_fract_x
_atom_site_fract_y
_atom_site_fract_z
_atom_site_U_iso_or_equiv
_atom_site_adp_type
_atom_site_occupancy
_atom_site_site_symmetry_order
_atom_site_calc_flag
_atom_site_refinement_flags_posn
_atom_site_refinement_flags_adp
_atom_site_refinement_flags_occupancy
_atom_site_disorder_assembly
_atom_site_disorder_group
Br1 Br 0.17614(8) -0.07422(5) 0.22717(5) 0.0937(3) Uani 1 1 d . . . . .
Br2 Br 0.75834(9) 0.08867(5) 0.03425(5) 0.1046(3) Uani 1 1 d . . . . .
C1 C 0.1747(6) 0.0379(4) 0.2874(4) 0.0592(13) Uani 1 1 d . . . . .
C2 C 0.2934(6) 0.0879(4) 0.2592(4) 0.0647(14) Uani 1 1 d . . . . .
H2 H 0.374387 0.067636 0.210000 0.078 Uiso 1 1 calc R U . . .
C3 C 0.2942(5) 0.1692(4) 0.3036(3) 0.0595(13) Uani 1 1 d . . . . .
H3 H 0.374623 0.204595 0.283108 0.071 Uiso 1 1 calc R U . . .
C4 C 0.1756(5) 0.1981(4) 0.3784(3) 0.0537(12) Uani 1 1 d . . . . .
C5 C 0.1807(5) 0.2783(5) 0.4333(4) 0.0621(12) Uani 1 1 d . U . . .
C6 C 0.1862(5) 0.3843(5) 0.3973(4) 0.0711(15) Uani 1 1 d . . . . .
H6 H 0.205706 0.420419 0.435500 0.085 Uiso 1 1 calc R U . . .
C7 C 0.1668(5) 0.4573(4) 0.3059(3) 0.0541(12) Uani 1 1 d . . . . .
C8 C 0.2383(6) 0.5505(5) 0.2687(4) 0.0744(16) Uani 1 1 d . . . . .
H8 H 0.300240 0.560933 0.300926 0.089 Uiso 1 1 calc R U . . .
C9 C 0.2148(7) 0.6262(5) 0.1837(5) 0.0853(18) Uani 1 1 d . . . . .
H9 H 0.258913 0.688625 0.160278 0.102 Uiso 1 1 calc R U . . .
C10 C 0.1303(7) 0.6103(6) 0.1355(5) 0.0878(18) Uani 1 1 d . . . . .
H10 H 0.119620 0.659513 0.077621 0.105 Uiso 1 1 calc R U . . .
C11 C 0.1985(5) 0.2213(4) 0.5340(4) 0.0591(12) Uani 1 1 d . U . . .
C12 C 0.2679(5) 0.1014(5) 0.5569(4) 0.0651(13) Uani 1 1 d . . . . .
H12 H 0.296466 0.057246 0.512535 0.078 Uiso 1 1 calc R U . . .
C13 C 0.2954(6) 0.0462(6) 0.6459(5) 0.0905(19) Uani 1 1 d . . . . .
H13 H 0.344176 -0.033885 0.661111 0.109 Uiso 1 1 calc R U . . .
C14 C 0.2474(8) 0.1151(8) 0.7121(4) 0.106(2) Uani 1 1 d . . . . .
H14 H 0.264864 0.081128 0.771799 0.127 Uiso 1 1 calc R U . . .
C15 C 0.1749(8) 0.2322(7) 0.6877(5) 0.0929(19) Uani 1 1 d . . . . .
H15 H 0.142409 0.277987 0.731267 0.112 Uiso 1 1 calc R U . . .
C16 C 0.1506(6) 0.2810(5) 0.6027(5) 0.0788(16) Uani 1 1 d . . . . .
H16 H 0.097912 0.360426 0.589100 0.095 Uiso 1 1 calc R U . . .
C17 C 0.0605(6) 0.5239(5) 0.1696(4) 0.0771(16) Uani 1 1 d . . . . .
H17 H -0.000978 0.515453 0.136035 0.093 Uiso 1 1 calc R U . . .
C18 C 0.0779(5) 0.4490(4) 0.2522(4) 0.0643(13) Uani 1 1 d . . . . .
H18 H 0.028473 0.389551 0.273703 0.077 Uiso 1 1 calc R U . . .
C19 C 0.0562(5) 0.1462(4) 0.4046(3) 0.0635(13) Uani 1 1 d . . . . .
H19 H -0.025612 0.165446 0.453643 0.076 Uiso 1 1 calc R U . . .
C20 C 0.0561(6) 0.0661(4) 0.3595(4) 0.0647(13) Uani 1 1 d . . . . .
H20 H -0.025061 0.031553 0.378282 0.078 Uiso 1 1 calc R U . . .
C21 C 0.7235(6) 0.2089(4) 0.0957(3) 0.0606(13) Uani 1 1 d . . . . .
C22 C 0.8295(6) 0.2017(4) 0.1442(4) 0.0705(14) Uani 1 1 d . . . . .
H22 H 0.914649 0.136087 0.150520 0.085 Uiso 1 1 calc R U . . .
C23 C 0.8065(6) 0.2936(5) 0.1829(4) 0.0725(15) Uani 1 1 d . . . . .
H23 H 0.877025 0.289154 0.216193 0.087 Uiso 1 1 calc R U . . .
C24 C 0.6830(6) 0.3915(5) 0.1742(4) 0.0673(13) Uani 1 1 d . U . . .
C25 C 0.6647(6) 0.5008(4) 0.2072(4) 0.0648(12) Uani 1 1 d . U . . .
C26 C 0.6606(6) 0.4993(5) 0.2886(4) 0.0730(13) Uani 1 1 d . U . . .
H26 H 0.660830 0.569763 0.297846 0.088 Uiso 1 1 calc R U . . .
C27 C 0.6550(5) 0.4000(5) 0.3760(4) 0.0639(12) Uani 1 1 d . U . . .
C28 C 0.5952(6) 0.3081(5) 0.3929(4) 0.0759(16) Uani 1 1 d . . . . .
H28 H 0.560353 0.298897 0.345892 0.091 Uiso 1 1 calc R U . . .
C29 C 0.5850(7) 0.2313(5) 0.4742(6) 0.096(2) Uani 1 1 d . . . . .
H29 H 0.542575 0.170282 0.482753 0.115 Uiso 1 1 calc R U . . .
C30 C 0.6362(8) 0.2401(7) 0.5465(5) 0.099(2) Uani 1 1 d . . . . .
H30 H 0.629322 0.185416 0.602965 0.118 Uiso 1 1 calc R U . . .
C31 C 0.5794(6) 0.3957(4) 0.1252(4) 0.0722(15) Uani 1 1 d . . . . .
H31 H 0.494976 0.461699 0.118304 0.087 Uiso 1 1 calc R U . . .
C32 C 0.5975(6) 0.3047(4) 0.0861(4) 0.0654(13) Uani 1 1 d . . . . .
H32 H 0.525663 0.308296 0.054068 0.079 Uiso 1 1 calc R U . . .
C33 C 0.6677(5) 0.6131(4) 0.1341(4) 0.0632(12) Uani 1 1 d . U . . .
C34 C 0.7491(6) 0.6088(5) 0.0443(4) 0.0699(15) Uani 1 1 d . . . . .
H34 H 0.794787 0.536426 0.028263 0.084 Uiso 1 1 calc R U . . .
C35 C 0.7635(7) 0.7087(6) -0.0209(4) 0.0862(17) Uani 1 1 d . . . . .
H35 H 0.821935 0.703386 -0.080274 0.103 Uiso 1 1 calc R U . . .
C36 C 0.6933(8) 0.8173(6) -0.0005(5) 0.0907(18) Uani 1 1 d . . . . .
H36 H 0.702196 0.885043 -0.045989 0.109 Uiso 1 1 calc R U . . .
C37 C 0.6112(7) 0.8246(5) 0.0860(5) 0.0873(17) Uani 1 1 d . . . . .
H37 H 0.564528 0.897837 0.100516 0.105 Uiso 1 1 calc R U . . .
C38 C 0.5957(6) 0.7237(5) 0.1536(4) 0.0754(15) Uani 1 1 d . . . . .
H38 H 0.536591 0.730034 0.212586 0.090 Uiso 1 1 calc R U . . .
C39 C 0.6972(9) 0.3311(8) 0.5329(5) 0.110(2) Uani 1 1 d . . . . .
H39 H 0.732253 0.339416 0.580116 0.132 Uiso 1 1 calc R U . . .
C40 C 0.7059(7) 0.4112(5) 0.4470(5) 0.0906(18) Uani 1 1 d . . . . .
H40 H 0.746815 0.473273 0.437512 0.109 Uiso 1 1 calc R U . . .

loop_
_atom_site_aniso_label
_atom_site_aniso_U_11
_atom_site_aniso_U_22
_atom_site_aniso_U_33
_atom_site_aniso_U_23
_atom_site_aniso_U_13
_atom_site_aniso_U_12
Br1 0.1166(5) 0.0716(4) 0.1155(6) -0.0465(4) -0.0469(4) -0.0130(3)
Br2 0.1718(7) 0.0729(4) 0.0885(5) -0.0315(4) -0.0342(4) -0.0404(4)
C1 0.071(3) 0.046(3) 0.069(4) -0.017(3) -0.023(3) -0.017(2)
C2 0.066(3) 0.065(3) 0.059(3) -0.024(3) -0.011(3) -0.005(3)
C3 0.054(3) 0.062(3) 0.064(3) -0.013(3) -0.007(3) -0.024(2)
C4 0.053(3) 0.051(3) 0.063(3) -0.021(2) -0.014(2) -0.013(2)
C5 0.046(3) 0.073(3) 0.071(3) -0.018(3) -0.011(2) -0.020(3)
C6 0.061(3) 0.078(4) 0.077(4) -0.024(3) -0.016(3) -0.014(3)
C7 0.045(3) 0.061(3) 0.054(3) -0.017(3) -0.011(2) -0.007(2)
C8 0.062(3) 0.092(4) 0.087(5) -0.051(4) -0.011(3) -0.021(3)
C9 0.091(4) 0.055(3) 0.099(5) -0.016(4) 0.004(4) -0.030(3)
C10 0.080(4) 0.081(4) 0.075(4) -0.009(4) -0.007(4) -0.003(3)
C11 0.049(3) 0.061(3) 0.070(3) -0.017(3) -0.010(2) -0.018(2)
C12 0.070(3) 0.074(4) 0.058(4) -0.012(3) -0.016(3) -0.028(3)
C13 0.084(4) 0.091(4) 0.091(5) 0.006(4) -0.026(4) -0.034(3)
C14 0.115(5) 0.168(8) 0.049(4) -0.006(5) -0.027(4) -0.067(6)
C15 0.097(5) 0.129(6) 0.071(5) -0.036(4) -0.008(4) -0.049(5)
C16 0.078(4) 0.082(4) 0.082(5) -0.031(4) -0.010(3) -0.025(3)
C17 0.076(4) 0.088(4) 0.065(4) -0.004(3) -0.023(3) -0.024(3)
C18 0.063(3) 0.059(3) 0.074(4) -0.005(3) -0.020(3) -0.025(2)
C19 0.057(3) 0.072(3) 0.068(4) -0.027(3) 0.000(3) -0.028(3)
C20 0.072(3) 0.062(3) 0.067(4) -0.011(3) -0.009(3) -0.035(3)
C21 0.084(4) 0.053(3) 0.049(3) -0.013(2) -0.007(3) -0.029(3)
C22 0.070(3) 0.058(3) 0.081(4) -0.015(3) -0.028(3) -0.004(3)
C23 0.072(4) 0.079(4) 0.082(4) -0.026(3) -0.034(3) -0.019(3)
C24 0.049(3) 0.070(3) 0.090(4) -0.027(3) -0.013(3) -0.019(3)
C25 0.066(3) 0.067(2) 0.066(2) -0.0139(17) -0.019(3) -0.023(2)
C26 0.068(3) 0.095(3) 0.061(2) -0.0182(18) -0.006(3) -0.034(3)
C27 0.052(3) 0.084(3) 0.057(2) -0.023(2) -0.005(2) -0.019(3)
C28 0.067(3) 0.089(4) 0.079(4) -0.018(4) -0.014(3) -0.032(3)
C29 0.067(4) 0.076(4) 0.118(6) 0.002(4) -0.002(4) -0.024(3)
C30 0.088(5) 0.090(5) 0.074(5) 0.004(4) -0.003(4) -0.002(4)
C31 0.055(3) 0.067(3) 0.103(5) -0.032(3) -0.021(3) -0.013(2)
C32 0.073(3) 0.069(3) 0.064(4) -0.014(3) -0.020(3) -0.029(3)
C33 0.052(3) 0.065(2) 0.075(3) -0.010(2) -0.021(3) -0.019(2)
C34 0.075(4) 0.064(3) 0.076(4) -0.019(3) -0.022(3) -0.017(3)
C35 0.096(4) 0.103(5) 0.060(4) -0.011(4) -0.015(3) -0.036(4)
C36 0.131(5) 0.074(4) 0.070(5) 0.011(3) -0.038(4) -0.042(4)
C37 0.124(5) 0.053(3) 0.086(5) -0.014(3) -0.022(4) -0.028(3)
C38 0.085(4) 0.076(4) 0.063(4) -0.012(3) -0.018(3) -0.021(3)
C39 0.148(6) 0.122(6) 0.056(5) -0.038(5) -0.034(4) -0.006(5)
C40 0.126(5) 0.080(4) 0.086(5) -0.021(4) -0.034(4) -0.042(4)

loop_
_atom_type_symbol
_atom_type_description
_atom_type_scat_dispersion_real
_atom_type_scat_dispersion_imag
_atom_type_scat_source
C C 0.0033 0.0016 'International Tables Vol C Tables 4.2.6.8 and 6.1.1.4'
Br Br -0.2901 2.4595 'International Tables Vol C Tables 4.2.6.8 and 6.1.1.4'
H H 0.0000 0.0000 'International Tables Vol C Tables 4.2.6.8 and 6.1.1.4'

loop_
_geom_angle_atom_site_label_1
_geom_angle_atom_site_label_2
_geom_angle_atom_site_label_3
_geom_angle
_geom_angle_site_symmetry_1
_geom_angle_site_symmetry_3
_geom_angle_publ_flag
C2 C1 Br1 119.6(4) . . ?
C2 C1 C20 120.7(5) . . ?
C20 C1 Br1 119.7(4) . . ?
C1 C2 H2 120.0 . . ?
C1 C2 C3 120.0(5) . . ?
C3 C2 H2 120.0 . . ?
C2 C3 H3 119.8 . . ?
C2 C3 C4 120.5(4) . . ?
C4 C3 H3 119.8 . . ?
C3 C4 C5 121.5(4) . . ?
C19 C4 C3 117.8(4) . . ?
C19 C4 C5 120.6(4) . . ?
C4 C5 C11 116.2(4) . . ?
C6 C5 C4 123.2(5) . . ?
C6 C5 C11 120.3(5) . . ?
C5 C6 H6 115.0 . . ?
C5 C6 C7 130.0(5) . . ?
C7 C6 H6 115.0 . . ?
C8 C7 C6 118.1(5) . . ?
C18 C7 C6 126.2(5) . . ?
C18 C7 C8 115.6(5) . . ?
C7 C8 H8 120.2 . . ?
C9 C8 C7 119.6(5) . . ?
C9 C8 H8 120.2 . . ?
C8 C9 H9 119.5 . . ?
C10 C9 C8 120.9(6) . . ?
C10 C9 H9 119.5 . . ?
C9 C10 H10 119.7 . . ?
C9 C10 C17 120.5(6) . . ?
C17 C10 H10 119.7 . . ?
C12 C11 C5 118.3(5) . . ?
C16 C11 C5 124.3(5) . . ?
C16 C11 C12 117.5(5) . . ?
C11 C12 H12 119.7 . . ?
C11 C12 C13 120.7(5) . . ?
C13 C12 H12 119.7 . . ?
C12 C13 H13 120.9 . . ?
C12 C13 C14 118.2(6) . . ?
C14 C13 H13 120.9 . . ?
C13 C14 H14 120.3 . . ?
C15 C14 C13 119.4(6) . . ?
C15 C14 H14 120.3 . . ?
C14 C15 H15 119.8 . . ?
C16 C15 C14 120.5(6) . . ?
C16 C15 H15 119.8 . . ?
C11 C16 H16 118.2 . . ?
C15 C16 C11 123.6(6) . . ?
C15 C16 H16 118.2 . . ?
C10 C17 H17 119.5 . . ?
C10 C17 C18 120.9(6) . . ?
C18 C17 H17 119.5 . . ?
C7 C18 H18 118.8 . . ?
C17 C18 C7 122.4(5) . . ?
C17 C18 H18 118.8 . . ?
C4 C19 H19 119.4 . . ?
C4 C19 C20 121.2(5) . . ?
C20 C19 H19 119.4 . . ?
C1 C20 C19 119.8(4) . . ?
C1 C20 H20 120.1 . . ?
C19 C20 H20 120.1 . . ?
C22 C21 Br2 119.7(4) . . ?
C32 C21 Br2 118.8(4) . . ?
C32 C21 C22 121.4(5) . . ?
C21 C22 H22 120.8 . . ?
C23 C22 C21 118.4(5) . . ?
C23 C22 H22 120.8 . . ?
C22 C23 H23 119.0 . . ?
C24 C23 C22 122.1(5) . . ?
C24 C23 H23 119.0 . . ?
C23 C24 C25 122.9(4) . . ?
C23 C24 C31 117.9(5) . . ?
C31 C24 C25 118.8(5) . . ?
C26 C25 C24 123.7(5) . . ?
C26 C25 C33 118.9(5) . . ?
C33 C25 C24 117.1(5) . . ?
C25 C26 H26 114.9 . . ?
C25 C26 C27 130.3(6) . . ?
C27 C26 H26 114.9 . . ?
C28 C27 C26 126.9(5) . . ?
C28 C27 C40 117.5(5) . . ?
C40 C27 C26 115.4(5) . . ?
C27 C28 H28 118.9 . . ?
C29 C28 C27 122.2(6) . . ?
C29 C28 H28 118.9 . . ?
C28 C29 H29 119.3 . . ?
C28 C29 C30 121.5(6) . . ?
C30 C29 H29 119.3 . . ?
C29 C30 H30 120.8 . . ?
C39 C30 C29 118.4(6) . . ?
C39 C30 H30 120.8 . . ?
C24 C31 H31 119.1 . . ?
C32 C31 C24 121.8(5) . . ?
C32 C31 H31 119.1 . . ?
C21 C32 C31 118.4(5) . . ?
C21 C32 H32 120.8 . . ?
C31 C32 H32 120.8 . . ?
C34 C33 C25 120.1(5) . . ?
C34 C33 C38 117.2(5) . . ?
C38 C33 C25 122.6(5) . . ?
C33 C34 H34 119.5 . . ?
C35 C34 C33 121.1(5) . . ?
C35 C34 H34 119.5 . . ?
C34 C35 H35 119.5 . . ?
C34 C35 C36 121.0(6) . . ?
C36 C35 H35 119.5 . . ?
C35 C36 H36 120.3 . . ?
C37 C36 C35 119.3(6) . . ?
C37 C36 H36 120.3 . . ?
C36 C37 H37 119.8 . . ?
C36 C37 C38 120.4(6) . . ?
C38 C37 H37 119.8 . . ?
C33 C38 H38 119.6 . . ?
C37 C38 C33 120.8(5) . . ?
C37 C38 H38 119.6 . . ?
C30 C39 H39 120.5 . . ?
C30 C39 C40 119.0(6) . . ?
C40 C39 H39 120.5 . . ?
C27 C40 C39 121.3(6) . . ?
C27 C40 H40 119.3 . . ?
C39 C40 H40 119.3 . . ?

loop_
_geom_bond_atom_site_label_1
_geom_bond_atom_site_label_2
_geom_bond_distance
_geom_bond_site_symmetry_2
_geom_bond_publ_flag
Br1 C1 1.893(5) . ?
Br2 C21 1.895(5) . ?
C1 C2 1.355(7) . ?
C1 C20 1.359(6) . ?
C2 H2 0.9300 . ?
C2 C3 1.387(6) . ?
C3 H3 0.9300 . ?
C3 C4 1.389(6) . ?
C4 C5 1.513(6) . ?
C4 C19 1.379(6) . ?
C5 C6 1.277(7) . ?
C5 C11 1.536(7) . ?
C6 H6 0.9300 . ?
C6 C7 1.455(7) . ?
C7 C8 1.421(7) . ?
C7 C18 1.385(6) . ?
C8 H8 0.9300 . ?
C8 C9 1.394(8) . ?
C9 H9 0.9300 . ?
C9 C10 1.330(8) . ?
C10 H10 0.9300 . ?
C10 C17 1.338(8) . ?
C11 C12 1.387(7) . ?
C11 C16 1.362(7) . ?
C12 H12 0.9300 . ?
C12 C13 1.396(7) . ?
C13 H13 0.9300 . ?
C13 C14 1.408(9) . ?
C14 H14 0.9300 . ?
C14 C15 1.365(9) . ?
C15 H15 0.9300 . ?
C15 C16 1.323(8) . ?
C16 H16 0.9300 . ?
C17 H17 0.9300 . ?
C17 C18 1.350(7) . ?
C18 H18 0.9300 . ?
C19 H19 0.9300 . ?
C19 C20 1.380(6) . ?
C20 H20 0.9300 . ?
C21 C22 1.378(7) . ?
C21 C32 1.369(7) . ?
C22 H22 0.9300 . ?
C22 C23 1.372(7) . ?
C23 H23 0.9300 . ?
C23 C24 1.367(7) . ?
C24 C25 1.533(7) . ?
C24 C31 1.377(7) . ?
C25 C26 1.244(6) . ?
C25 C33 1.510(7) . ?
C26 H26 0.9300 . ?
C26 C27 1.531(7) . ?
C27 C28 1.362(7) . ?
C27 C40 1.379(7) . ?
C28 H28 0.9300 . ?
C28 C29 1.329(8) . ?
C29 H29 0.9300 . ?
C29 C30 1.387(9) . ?
C30 H30 0.9300 . ?
C30 C39 1.370(9) . ?
C31 H31 0.9300 . ?
C31 C32 1.377(7) . ?
C32 H32 0.9300 . ?
C33 C34 1.382(7) . ?
C33 C38 1.390(7) . ?
C34 H34 0.9300 . ?
C34 C35 1.361(7) . ?
C35 H35 0.9300 . ?
C35 C36 1.372(8) . ?
C36 H36 0.9300 . ?
C36 C37 1.347(8) . ?
C37 H37 0.9300 . ?
C37 C38 1.388(7) . ?
C38 H38 0.9300 . ?
C39 H39 0.9300 . ?
C39 C40 1.397(9) . ?
C40 H40 0.9300 . ?

loop_
_geom_torsion_atom_site_label_1
_geom_torsion_atom_site_label_2
_geom_torsion_atom_site_label_3
_geom_torsion_atom_site_label_4
_geom_torsion
_geom_torsion_site_symmetry_1
_geom_torsion_site_symmetry_2
_geom_torsion_site_symmetry_3
_geom_torsion_site_symmetry_4
_geom_torsion_publ_flag
Br1 C1 C2 C3 -179.3(3) . . . . ?
Br1 C1 C20 C19 178.8(4) . . . . ?
Br2 C21 C22 C23 175.9(4) . . . . ?
Br2 C21 C32 C31 -175.2(4) . . . . ?
C1 C2 C3 C4 1.4(7) . . . . ?
C2 C1 C20 C19 -0.2(8) . . . . ?
C2 C3 C4 C5 174.5(4) . . . . ?
C2 C3 C4 C19 -1.9(7) . . . . ?
C3 C4 C5 C6 60.3(7) . . . . ?
C3 C4 C5 C11 -112.7(5) . . . . ?
C3 C4 C19 C20 1.4(7) . . . . ?
C4 C5 C6 C7 9.9(8) . . . . ?
C4 C5 C11 C12 25.0(6) . . . . ?
C4 C5 C11 C16 -155.1(5) . . . . ?
C4 C19 C20 C1 -0.4(8) . . . . ?
C5 C4 C19 C20 -175.1(4) . . . . ?
C5 C6 C7 C8 -154.6(5) . . . . ?
C5 C6 C7 C18 28.8(8) . . . . ?
C5 C11 C12 C13 176.2(4) . . . . ?
C5 C11 C16 C15 -175.8(5) . . . . ?
C6 C5 C11 C12 -148.2(5) . . . . ?
C6 C5 C11 C16 31.7(7) . . . . ?
C6 C7 C8 C9 -176.4(5) . . . . ?
C6 C7 C18 C17 176.9(5) . . . . ?
C7 C8 C9 C10 -2.0(8) . . . . ?
C8 C7 C18 C17 0.3(7) . . . . ?
C8 C9 C10 C17 2.8(9) . . . . ?
C9 C10 C17 C18 -2.0(9) . . . . ?
C10 C17 C18 C7 0.5(8) . . . . ?
C11 C5 C6 C7 -177.4(4) . . . . ?
C11 C12 C13 C14 1.5(8) . . . . ?
C12 C11 C16 C15 4.1(8) . . . . ?
C12 C13 C14 C15 0.6(9) . . . . ?
C13 C14 C15 C16 -0.4(10) . . . . ?
C14 C15 C16 C11 -2.1(10) . . . . ?
C16 C11 C12 C13 -3.7(7) . . . . ?
C18 C7 C8 C9 0.5(7) . . . . ?
C19 C4 C5 C6 -123.4(5) . . . . ?
C19 C4 C5 C11 63.7(6) . . . . ?
C20 C1 C2 C3 -0.3(7) . . . . ?
C21 C22 C23 C24 -0.5(8) . . . . ?
C22 C21 C32 C31 1.0(8) . . . . ?
C22 C23 C24 C25 -172.9(5) . . . . ?
C22 C23 C24 C31 0.5(8) . . . . ?
C23 C24 C25 C26 -57.9(8) . . . . ?
C23 C24 C25 C33 116.0(6) . . . . ?
C23 C24 C31 C32 0.3(8) . . . . ?
C24 C25 C26 C27 -6.9(9) . . . . ?
C24 C25 C33 C34 -28.1(6) . . . . ?
C24 C25 C33 C38 154.4(5) . . . . ?
C24 C31 C32 C21 -1.0(8) . . . . ?
C25 C24 C31 C32 173.9(5) . . . . ?
C25 C26 C27 C28 -27.4(9) . . . . ?
C25 C26 C27 C40 157.8(6) . . . . ?
C25 C33 C34 C35 -174.8(5) . . . . ?
C25 C33 C38 C37 175.0(5) . . . . ?
C26 C25 C33 C34 146.1(5) . . . . ?
C26 C25 C33 C38 -31.3(7) . . . . ?
C26 C27 C28 C29 -174.6(5) . . . . ?
C26 C27 C40 C39 175.6(5) . . . . ?
C27 C28 C29 C30 -0.5(9) . . . . ?
C28 C27 C40 C39 0.3(8) . . . . ?
C28 C29 C30 C39 0.5(9) . . . . ?
C29 C30 C39 C40 -0.2(10) . . . . ?
C30 C39 C40 C27 -0.3(10) . . . . ?
C31 C24 C25 C26 128.8(6) . . . . ?
C31 C24 C25 C33 -57.3(6) . . . . ?
C32 C21 C22 C23 -0.3(8) . . . . ?
C33 C25 C26 C27 179.2(5) . . . . ?
C33 C34 C35 C36 -2.2(8) . . . . ?
C34 C33 C38 C37 -2.5(8) . . . . ?
C34 C35 C36 C37 1.3(9) . . . . ?
C35 C36 C37 C38 -1.0(10) . . . . ?
C36 C37 C38 C33 1.6(9) . . . . ?
C38 C33 C34 C35 2.8(7) . . . . ?
C40 C27 C28 C29 0.1(8) . . . . ?
